data_1525777
loop_
_publ_author_name
'Lim, K.C.'
'Skelton, B.W.'
'White, A.H.'

_publ_section_title
;
 Structural systematics of rare earth complexes. XXII.
 ('Maximally')hydrated rare earth iodides
;
_journal_name_full 'Australian Journal of Chemistry'
_journal_page_first 867
_journal_page_last 873
_journal_volume 53
_journal_year 2000
_chemical_formula_sum 'H20 I3 Lu O10'
_chemical_name_systematic '(Lu (H2 O)8) I3 (H2 O)2'
_space_group_IT_number 14
_symmetry_space_group_name_Hall '-P 2ybc'
_symmetry_space_group_name_H-M 'P 1 21/c 1'
_cell_angle_alpha 90
_cell_angle_beta 103.785
_cell_angle_gamma 90
_cell_formula_units_Z 4
_cell_length_a 8.162
_cell_length_b 12.836
_cell_length_c 17.059
_cell_volume 1735.750
_citation_journal_id_ASTM AJCHAS
_cod_data_source_file Lim_AJCHAS_2000_106.cif
_cod_data_source_block H20I3Lu1O10
_cod_original_cell_volume 1735.75
_cod_original_formula_sum 'H20 I3 Lu1 O10'
_cod_database_code 1525777

loop_
_symmetry_equiv_pos_as_xyz
x,y,z
-x,y+1/2,-z+1/2
-x,-y,-z
x,-y-1/2,z-1/2

loop_
_atom_site_label
_atom_site_type_symbol
_atom_site_fract_x
_atom_site_fract_y
_atom_site_fract_z
_atom_site_occupancy
_atom_site_U_iso_or_equiv
Lu1 Lu+3 0.1845 0.19779 0.15489 1 0.0
O4 O-2 0.2228 0.2195 0.2921 1 0.0
I1 I-1 0.2286 0.78565 0.14624 1 0.0
I2 I-1 0.30103 0.46461 0.38757 1 0.0
O6 O-2 0.3207 0.1943 0.052 1 0.0
O5 O-2 0.0044 0.1181 0.0437 1 0.0
O9 O-2 0.6364 0.2622 0.0446 1 0.0
O8 O-2 0.1038 0.0397 0.2004 1 0.0
O3 O-2 0.3914 0.3229 0.1931 1 0.0
O1 O-2 -0.0801 0.2337 0.1754 1 0.0
O7 O-2 0.4214 0.0986 0.2009 1 0.0
O2 O-2 0.086 0.3436 0.081 1 0.0
O10 O-2 0.409 0.5294 0.1531 1 0.0
I3 I-1 0.23704 0.02476 0.43406 1 0.0
